data_2210386
loop_
_publ_author_name
'Yong-Hong Wen'
'Li-Li Xu'
'Sai Bi'
'Shu-Sheng Zhang'

_publ_section_title
;
 <i>N</i>-(4-Ethoxyphenyl)-2-(quinolin-8-yloxy)acetamide monohydrate
;
_journal_coeditor_code SJ2105
_journal_issue 9
_journal_name_full 'Acta Crystallographica Section E'
_journal_page_first o3932
_journal_page_last o3933
_journal_paper_doi 10.1107/S1600536806032260
_journal_volume 62
_journal_year 2006
_chemical_formula_iupac 'C19 H18 N2 O3, H2 O'
_chemical_formula_moiety 'C19 H18 N2 O3, H2 O'
_chemical_formula_sum 'C19 H20 N2 O4'
_chemical_formula_weight 340.37
_chemical_name_systematic
;
N-(4-Ethoxyphenyl)-2-(quinolin-8-yloxy)acetamide monohydrate
;
_space_group_IT_number 14
_symmetry_cell_setting monoclinic
_symmetry_space_group_name_Hall '-P 2ybc'
_symmetry_space_group_name_H-M 'P 1 21/c 1'
_atom_sites_solution_hydrogens geom
_atom_sites_solution_primary direct
_atom_sites_solution_secondary difmap
_audit_creation_method SHELXL-97
_cell_angle_alpha 90.00
_cell_angle_beta 107.143(3)
_cell_angle_gamma 90.00
_cell_formula_units_Z 4
_cell_length_a 14.603(2)
_cell_length_b 5.0837(7)
_cell_length_c 24.349(3)
_cell_measurement_reflns_used 914
_cell_measurement_temperature 293(2)
_cell_measurement_theta_max 20.1
_cell_measurement_theta_min 2.6
_cell_volume 1727.3(4)
_computing_cell_refinement 'SAINT (Siemens, 1996)'
_computing_data_collection 'SMART (Siemens, 1996)'
_computing_data_reduction SAINT
_computing_molecular_graphics 'SHELXTL (Sheldrick, 1997b)'
_computing_publication_material
;
SHELXTL, PARST (Nardelli, 1995) and PLATON (Spek, 2003)
;
_computing_structure_refinement 'SHELXL97 (Sheldrick, 1997a)'
_computing_structure_solution 'SHELXS97 (Sheldrick, 1997a)'
_diffrn_ambient_temperature 293(2)
_diffrn_detector_area_resol_mean 8.33
_diffrn_measured_fraction_theta_full 0.995
_diffrn_measured_fraction_theta_max 0.995
_diffrn_measurement_device_type 'Siemens SMART 1000 CCD area-detector'
_diffrn_measurement_method \w
_diffrn_radiation_monochromator graphite
_diffrn_radiation_source 'fine-focus sealed tube'
_diffrn_radiation_type MoK\a
_diffrn_radiation_wavelength 0.71073
_diffrn_reflns_av_R_equivalents 0.0447
_diffrn_reflns_av_sigmaI/netI 0.0610
_diffrn_reflns_limit_h_max 18
_diffrn_reflns_limit_h_min -14
_diffrn_reflns_limit_k_max 6
_diffrn_reflns_limit_k_min -6
_diffrn_reflns_limit_l_max 30
_diffrn_reflns_limit_l_min -27
_diffrn_reflns_number 9166
_diffrn_reflns_theta_full 26.05
_diffrn_reflns_theta_max 26.05
_diffrn_reflns_theta_min 1.46
_diffrn_standards_number 0
_exptl_absorpt_coefficient_mu 0.093
_exptl_absorpt_correction_T_max 0.9926
_exptl_absorpt_correction_T_min 0.9665
_exptl_absorpt_correction_type multi-scan
_exptl_absorpt_process_details '(SADABS; Sheldrick, 1996)'
_exptl_crystal_colour colourless
_exptl_crystal_density_diffrn 1.309
_exptl_crystal_density_method 'not measured'
_exptl_crystal_description plate
_exptl_crystal_F_000 720
_exptl_crystal_size_max 0.37
_exptl_crystal_size_mid 0.12
_exptl_crystal_size_min 0.08
_refine_diff_density_max 0.159
_refine_diff_density_min -0.146
_refine_ls_extinction_method none
_refine_ls_goodness_of_fit_ref 0.988
_refine_ls_hydrogen_treatment mixed
_refine_ls_matrix_type full
_refine_ls_number_parameters 234
_refine_ls_number_reflns 3396
_refine_ls_number_restraints 2
_refine_ls_restrained_S_all 0.988
_refine_ls_R_factor_all 0.1241
_refine_ls_R_factor_gt 0.0565
_refine_ls_shift/su_max 0.000
_refine_ls_shift/su_mean 0.000
_refine_ls_structure_factor_coef Fsqd
_refine_ls_weighting_details 'calc w=1/[\s^2^(Fo^2^)+(0.0527P)^2^] where P=(Fo^2^+2Fc^2^)/3'
_refine_ls_weighting_scheme calc
_refine_ls_wR_factor_gt 0.1095
_refine_ls_wR_factor_ref 0.1352
_reflns_number_gt 1758
_reflns_number_total 3396
_reflns_threshold_expression I>2\s(I)
_cod_data_source_file sj2105.cif
_cod_data_source_block I
_cod_depositor_comments
;
The following automatic conversions were performed:
'_symmetry_cell_setting' value 'Monoclinic' changed to 'monoclinic'
according to '/home/saulius/struct/CIF-dictionaries/cif_core.dic'
dictionary named 'cif_core.dic' version 2.4.1 from 2010-06-29.

Automatic conversion script
Id: cif_fix_enum 1527 2010-12-29 10:47:43Z saulius 

The following automatic conversions were performed:

'_symmetry_cell_setting' value 'Monoclinic' changed to 'monoclinic'
according to /home/saulius/struct/CIF-dictionaries/cif_core.dic
dictionary named 'cif_core.dic' version 2.4.1 from 2010-06-29.

Automatic conversion script
Id: cif_fix_values 1715 2011-07-08 13:25:40Z adriana 
;
_cod_original_sg_symbol_H-M 'P 21/c'
_cod_database_code 2210386
_cod_database_fobs_code 2210386

loop_
_symmetry_equiv_pos_as_xyz
'x, y, z'
'-x, y+1/2, -z+1/2'
'-x, -y, -z'
'x, -y-1/2, z-1/2'

loop_
_atom_site_type_symbol
_atom_site_label
_atom_site_fract_x
_atom_site_fract_y
_atom_site_fract_z
_atom_site_U_iso_or_equiv
_atom_site_adp_type
_atom_site_calc_flag
_atom_site_refinement_flags
_atom_site_occupancy
N N2 0.27640(13) 0.0936(4) 0.09924(8) 0.0491(5) Uani d . 1
H H2A 0.2841 -0.0120 0.1278 0.059 Uiso calc R 1
O O1 0.15088(11) -0.2661(3) 0.11634(6) 0.0526(5) Uani d . 1
N N1 0.21287(14) -0.5713(4) 0.20933(8) 0.0549(6) Uani d . 1
O O2 0.16904(14) 0.2158(4) 0.01511(8) 0.0832(7) Uani d . 1
C C9 0.12136(17) -0.6071(5) 0.17484(10) 0.0464(6) Uani d . 1
C C8 0.08679(17) -0.4453(5) 0.12540(10) 0.0476(6) Uani d . 1
O O3 0.59795(13) 0.7148(4) 0.11463(7) 0.0735(6) Uani d . 1
C C12 0.35443(18) 0.2621(5) 0.10093(10) 0.0474(6) Uani d . 1
C C11 0.19227(18) 0.0794(5) 0.05842(11) 0.0522(7) Uani d . 1
O O1W 0.35771(19) -0.2333(5) 0.20483(9) 0.0756(6) Uani d D 1
C C7 -0.00523(18) -0.4745(5) 0.09079(10) 0.0572(7) Uani d . 1
H H7A -0.0281 -0.3670 0.0588 0.069 Uiso calc R 1
C C15 0.51489(19) 0.5742(5) 0.10818(11) 0.0554(7) Uani d . 1
C C17 0.35394(19) 0.4441(5) 0.05868(10) 0.0592(7) Uani d . 1
H H17A 0.2995 0.4632 0.0274 0.071 Uiso calc R 1
C C10 0.11957(17) -0.1170(5) 0.06499(10) 0.0541(7) Uani d . 1
H H10A 0.0612 -0.0248 0.0644 0.065 Uiso calc R 1
H H10B 0.1046 -0.2360 0.0324 0.065 Uiso calc R 1
C C3 0.0968(2) -0.9566(6) 0.23595(13) 0.0711(8) Uani d . 1
H H3A 0.0587 -1.0861 0.2452 0.085 Uiso calc R 1
C C4 0.0600(2) -0.7996(5) 0.18676(11) 0.0527(7) Uani d . 1
C C13 0.43642(19) 0.2433(5) 0.14741(11) 0.0607(7) Uani d . 1
H H13A 0.4380 0.1234 0.1765 0.073 Uiso calc R 1
C C5 -0.0344(2) -0.8254(5) 0.14972(12) 0.0654(8) Uani d . 1
H H5A -0.0753 -0.9516 0.1571 0.078 Uiso calc R 1
C C14 0.51498(19) 0.3972(5) 0.15135(11) 0.0647(8) Uani d . 1
H H14A 0.5687 0.3827 0.1832 0.078 Uiso calc R 1
C C16 0.43368(19) 0.5982(5) 0.06259(11) 0.0624(8) Uani d . 1
H H16A 0.4322 0.7199 0.0338 0.075 Uiso calc R 1
C C6 -0.0649(2) -0.6648(6) 0.10334(12) 0.0679(8) Uani d . 1
H H6A -0.1273 -0.6821 0.0793 0.081 Uiso calc R 1
C C1 0.2432(2) -0.7233(5) 0.25449(12) 0.0702(8) Uani d . 1
H H1B 0.3057 -0.7003 0.2779 0.084 Uiso calc R 1
C C18 0.6006(2) 0.8963(6) 0.07066(11) 0.0717(8) Uani d . 1
H H18A 0.5523 1.0315 0.0671 0.086 Uiso calc R 1
H H18B 0.5881 0.8063 0.0341 0.086 Uiso calc R 1
C C2 0.1872(2) -0.9188(6) 0.26966(13) 0.0789(9) Uani d . 1
H H2B 0.2122 -1.0204 0.3024 0.095 Uiso calc R 1
C C19 0.6990(2) 1.0168(8) 0.08745(13) 0.1054(12) Uani d . 1
H H19A 0.7032 1.1423 0.0588 0.158 Uiso calc R 1
H H19B 0.7460 0.8813 0.0903 0.158 Uiso calc R 1
H H19C 0.7107 1.1035 0.1239 0.158 Uiso calc R 1
H H1W1 0.400(2) -0.342(7) 0.201(2) 0.18(2) Uiso d D 1
H H2W1 0.3090(17) -0.327(6) 0.2054(15) 0.128(16) Uiso d D 1

loop_
_atom_site_aniso_label
_atom_site_aniso_U_11
_atom_site_aniso_U_22
_atom_site_aniso_U_33
_atom_site_aniso_U_12
_atom_site_aniso_U_13
_atom_site_aniso_U_23
N2 0.0475(13) 0.0538(13) 0.0422(12) -0.0042(11) 0.0071(10) 0.0063(10)
O1 0.0462(10) 0.0584(11) 0.0466(10) -0.0080(9) 0.0034(8) 0.0089(8)
N1 0.0551(14) 0.0583(14) 0.0462(13) 0.0053(12) 0.0072(11) 0.0058(11)
O2 0.0657(13) 0.1064(16) 0.0627(13) -0.0191(12) -0.0039(10) 0.0369(12)
C9 0.0475(16) 0.0482(15) 0.0431(15) 0.0019(13) 0.0130(12) -0.0040(12)
C8 0.0472(16) 0.0496(16) 0.0459(15) -0.0053(14) 0.0136(13) -0.0029(12)
O3 0.0623(13) 0.0822(14) 0.0664(13) -0.0269(11) 0.0044(10) 0.0082(10)
C12 0.0483(15) 0.0508(16) 0.0410(14) -0.0066(13) 0.0101(12) -0.0034(12)
C11 0.0484(16) 0.0601(17) 0.0439(15) -0.0023(14) 0.0070(13) 0.0039(14)
O1W 0.0698(15) 0.0767(15) 0.0746(15) -0.0121(15) 0.0121(12) 0.0049(12)
C7 0.0501(16) 0.0645(18) 0.0529(16) -0.0040(14) 0.0090(14) 0.0046(13)
C15 0.0517(17) 0.0591(18) 0.0498(16) -0.0120(15) 0.0064(14) -0.0030(14)
C17 0.0538(17) 0.0674(18) 0.0483(16) -0.0086(15) 0.0024(13) 0.0082(14)
C10 0.0490(15) 0.0642(17) 0.0436(15) -0.0023(15) 0.0053(12) 0.0068(13)
C3 0.084(2) 0.0623(19) 0.075(2) -0.0025(18) 0.0370(18) 0.0087(17)
C4 0.0629(18) 0.0494(16) 0.0507(16) 0.0004(14) 0.0242(14) -0.0037(13)
C13 0.0580(18) 0.0646(18) 0.0506(16) -0.0082(16) 0.0023(14) 0.0093(14)
C5 0.064(2) 0.069(2) 0.071(2) -0.0154(16) 0.0324(17) -0.0048(16)
C14 0.0543(17) 0.0731(19) 0.0546(17) -0.0129(16) -0.0027(14) 0.0073(15)
C16 0.0618(18) 0.0657(19) 0.0552(17) -0.0155(16) 0.0104(15) 0.0072(14)
C6 0.0487(17) 0.084(2) 0.070(2) -0.0180(16) 0.0151(15) -0.0056(17)
C1 0.072(2) 0.076(2) 0.0567(18) 0.0114(18) 0.0101(16) 0.0139(16)
C18 0.069(2) 0.085(2) 0.0615(18) -0.0219(18) 0.0195(15) -0.0009(17)
C2 0.089(2) 0.081(2) 0.067(2) 0.013(2) 0.0233(19) 0.0290(18)
C19 0.079(2) 0.138(3) 0.096(2) -0.051(2) 0.0196(19) 0.008(2)

loop_
_atom_type_symbol
_atom_type_description
_atom_type_scat_dispersion_real
_atom_type_scat_dispersion_imag
_atom_type_scat_source
C C 0.0033 0.0016 'International Tables Vol C Tables 4.2.6.8 and 6.1.1.4'
H H 0.0000 0.0000 'International Tables Vol C Tables 4.2.6.8 and 6.1.1.4'
N N 0.0061 0.0033 'International Tables Vol C Tables 4.2.6.8 and 6.1.1.4'
O O 0.0106 0.0060 'International Tables Vol C Tables 4.2.6.8 and 6.1.1.4'

loop_
_geom_angle_atom_site_label_1
_geom_angle_atom_site_label_2
_geom_angle_atom_site_label_3
_geom_angle
C11 N2 C12 127.6(2)
C11 N2 H2A 116.2
C12 N2 H2A 116.2
C8 O1 C10 116.08(18)
C1 N1 C9 117.7(2)
N1 C9 C4 122.1(2)
N1 C9 C8 118.9(2)
C4 C9 C8 119.1(2)
C7 C8 O1 124.5(2)
C7 C8 C9 119.9(2)
O1 C8 C9 115.6(2)
C15 O3 C18 118.0(2)
C17 C12 C13 117.9(2)
C17 C12 N2 123.8(2)
C13 C12 N2 118.4(2)
O2 C11 N2 124.9(2)
O2 C11 C10 116.4(2)
N2 C11 C10 118.8(2)
H1W1 O1W H2W1 105(4)
C8 C7 C6 120.3(2)
C8 C7 H7A 119.9
C6 C7 H7A 119.9
C16 C15 O3 124.7(2)
C16 C15 C14 118.7(3)
O3 C15 C14 116.6(2)
C12 C17 C16 120.5(2)
C12 C17 H17A 119.7
C16 C17 H17A 119.7
O1 C10 C11 113.30(19)
O1 C10 H10A 108.9
C11 C10 H10A 108.9
O1 C10 H10B 108.9
C11 C10 H10B 108.9
H10A C10 H10B 107.7
C2 C3 C4 119.8(3)
C2 C3 H3A 120.1
C4 C3 H3A 120.1
C3 C4 C9 117.5(3)
C3 C4 C5 123.1(3)
C9 C4 C5 119.4(2)
C14 C13 C12 121.5(2)
C14 C13 H13A 119.3
C12 C13 H13A 119.3
C6 C5 C4 119.6(3)
C6 C5 H5A 120.2
C4 C5 H5A 120.2
C13 C14 C15 120.4(2)
C13 C14 H14A 119.8
C15 C14 H14A 119.8
C15 C16 C17 121.0(2)
C15 C16 H16A 119.5
C17 C16 H16A 119.5
C5 C6 C7 121.7(3)
C5 C6 H6A 119.1
C7 C6 H6A 119.1
N1 C1 C2 124.0(3)
N1 C1 H1B 118.0
C2 C1 H1B 118.0
O3 C18 C19 107.2(2)
O3 C18 H18A 110.3
C19 C18 H18A 110.3
O3 C18 H18B 110.3
C19 C18 H18B 110.3
H18A C18 H18B 108.5
C3 C2 C1 118.9(3)
C3 C2 H2B 120.6
C1 C2 H2B 120.6
C18 C19 H19A 109.5
C18 C19 H19B 109.5
H19A C19 H19B 109.5
C18 C19 H19C 109.5
H19A C19 H19C 109.5
H19B C19 H19C 109.5

loop_
_geom_bond_atom_site_label_1
_geom_bond_atom_site_label_2
_geom_bond_distance
N2 C11 1.335(3)
N2 C12 1.417(3)
N2 H2A 0.8600
O1 C8 1.370(3)
O1 C10 1.418(3)
N1 C1 1.310(3)
N1 C9 1.365(3)
O2 C11 1.223(3)
C9 C4 1.413(3)
C9 C8 1.422(3)
C8 C7 1.368(3)
O3 C15 1.377(3)
O3 C18 1.422(3)
C12 C17 1.382(3)
C12 C13 1.387(3)
C11 C10 1.500(3)
O1W H1W1 0.85(3)
O1W H2W1 0.86(3)
C7 C6 1.395(3)
C7 H7A 0.9300
C15 C16 1.370(3)
C15 C14 1.383(3)
C17 C16 1.383(3)
C17 H17A 0.9300
C10 H10A 0.9700
C10 H10B 0.9700
C3 C2 1.348(4)
C3 C4 1.407(3)
C3 H3A 0.9300
C4 C5 1.414(4)
C13 C14 1.368(3)
C13 H13A 0.9300
C5 C6 1.358(3)
C5 H5A 0.9300
C14 H14A 0.9300
C16 H16A 0.9300
C6 H6A 0.9300
C1 C2 1.404(4)
C1 H1B 0.9300
C18 C19 1.505(4)
C18 H18A 0.9700
C18 H18B 0.9700
C2 H2B 0.9300
C19 H19A 0.9600
C19 H19B 0.9600
C19 H19C 0.9600

loop_
_geom_hbond_atom_site_label_D
_geom_hbond_atom_site_label_H
_geom_hbond_atom_site_label_A
_geom_hbond_site_symmetry_A
_geom_hbond_distance_DH
_geom_hbond_distance_HA
_geom_hbond_distance_DA
_geom_hbond_angle_DHA
_geom_hbond_publ_flag
C10 H10A Cg2 1_565 0.97 2.82 3.524 130 yes
O1W H1W1 Cg3 1_545 0.85(3) 2.81 3.452 133 yes
C18 H18A Cg3 1_565 0.97 2.94 3.851 158 yes
N2 H2A O1 1_555 0.86 2.28 2.707(3) 111 yes
N2 H2A O1W 1_555 0.86 2.18 2.997(3) 159 yes
O1W H2W1 N1 1_555 0.86(3) 1.90(3) 2.752(3) 172(3) yes
C7 H7A O2 3_555 0.93 2.43 3.235(3) 146 yes
C13 H13A O1W 1_555 0.93 2.37 3.177(4) 145 yes
C17 H17A O2 1_555 0.93 2.23 2.842(3) 122 yes

loop_
_geom_torsion_atom_site_label_1
_geom_torsion_atom_site_label_2
_geom_torsion_atom_site_label_3
_geom_torsion_atom_site_label_4
_geom_torsion
C1 N1 C9 C4 0.3(3)
C1 N1 C9 C8 -179.8(2)
C10 O1 C8 C7 -4.7(3)
C10 O1 C8 C9 175.6(2)
N1 C9 C8 C7 -178.8(2)
C4 C9 C8 C7 1.2(3)
N1 C9 C8 O1 0.9(3)
C4 C9 C8 O1 -179.1(2)
C11 N2 C12 C17 0.3(4)
C11 N2 C12 C13 -179.4(2)
C12 N2 C11 O2 -0.5(4)
C12 N2 C11 C10 179.3(2)
O1 C8 C7 C6 179.4(2)
C9 C8 C7 C6 -0.9(4)
C18 O3 C15 C16 -0.8(4)
C18 O3 C15 C14 179.3(2)
C13 C12 C17 C16 1.1(4)
N2 C12 C17 C16 -178.5(2)
C8 O1 C10 C11 178.7(2)
O2 C11 C10 O1 -179.4(2)
N2 C11 C10 O1 0.7(3)
C2 C3 C4 C9 0.3(4)
C2 C3 C4 C5 -179.2(3)
N1 C9 C4 C3 -0.2(3)
C8 C9 C4 C3 179.8(2)
N1 C9 C4 C5 179.3(2)
C8 C9 C4 C5 -0.6(3)
C17 C12 C13 C14 -0.7(4)
N2 C12 C13 C14 179.0(2)
C3 C4 C5 C6 179.4(2)
C9 C4 C5 C6 -0.1(4)
C12 C13 C14 C15 -1.0(4)
C16 C15 C14 C13 2.2(4)
O3 C15 C14 C13 -177.9(2)
O3 C15 C16 C17 178.3(2)
C14 C15 C16 C17 -1.8(4)
C12 C17 C16 C15 0.1(4)
C4 C5 C6 C7 0.4(4)
C8 C7 C6 C5 0.1(4)
C9 N1 C1 C2 -0.4(4)
C15 O3 C18 C19 -178.6(2)
C4 C3 C2 C1 -0.5(5)
N1 C1 C2 C3 0.5(5)

loop_
_cod_related_entry_id
_cod_related_entry_database
_cod_related_entry_code
1 ChemSpider 21127414
